data_2209541
loop_
_publ_author_name
'Arnaud Bonnet'
'William Jones'
'W. D. Samuel Motherwell'

_publ_section_title
;
 <i>myo</i>-Inositol dihydrate: a redetermination
;
_journal_coeditor_code HK2049
_journal_issue 7
_journal_name_full 'Acta Crystallographica Section E'
_journal_page_first o2902
_journal_page_last o2904
_journal_paper_doi 10.1107/S1600536806022033
_journal_volume 62
_journal_year 2006
_chemical_formula_iupac 'C6 H12 O6, 2H2 O'
_chemical_formula_moiety 'C6 H12 O6, 2H2 O'
_chemical_formula_sum 'C6 H16 O8'
_chemical_formula_weight 216.19
_chemical_name_common myo-inositol
_chemical_name_systematic
;
myo-Inositol dihydrate
;
_space_group_IT_number 14
_symmetry_cell_setting monoclinic
_symmetry_space_group_name_Hall '-P 2yn'
_symmetry_space_group_name_H-M 'P 1 21/n 1'
_atom_sites_solution_hydrogens geom
_atom_sites_solution_primary direct
_atom_sites_solution_secondary difmap
_cell_angle_alpha 90.00
_cell_angle_beta 110.7510(10)
_cell_angle_gamma 90.00
_cell_formula_units_Z 4
_cell_length_a 6.6099(2)
_cell_length_b 16.6009(4)
_cell_length_c 9.0264(2)
_cell_measurement_reflns_used 5712
_cell_measurement_temperature 180(2)
_cell_measurement_theta_max 27.48
_cell_measurement_theta_min 1.00
_cell_volume 926.22(4)
_computing_cell_refinement 'SCALEPACK (Otwinowski & Minor, 1997)'
_computing_data_collection 'COLLECT (Nonius, 1998)'
_computing_data_reduction 'SCALEPACK and DENZO (Otwinowski & Minor, 1997)'
_computing_molecular_graphics 'please supply'
_computing_publication_material SHELXL97
_computing_structure_refinement 'SHELXL97 (Sheldrick, 1997)'
_computing_structure_solution 'SIR92 (Altomare <i>et al.</i>,  1994)'
_diffrn_ambient_temperature 180(2)
_diffrn_measured_fraction_theta_full 0.990
_diffrn_measured_fraction_theta_max 0.990
_diffrn_measurement_device_type 'Nonius KappaCCD'
_diffrn_measurement_method 'thin slice \w and \f'
_diffrn_radiation_source 'fine-focus sealed tube'
_diffrn_radiation_type MoK\a
_diffrn_radiation_wavelength 0.71073
_diffrn_reflns_av_R_equivalents 0.0190
_diffrn_reflns_av_sigmaI/netI 0.0231
_diffrn_reflns_limit_h_max 8
_diffrn_reflns_limit_h_min -8
_diffrn_reflns_limit_k_max 21
_diffrn_reflns_limit_k_min -21
_diffrn_reflns_limit_l_max 11
_diffrn_reflns_limit_l_min -11
_diffrn_reflns_number 7754
_diffrn_reflns_theta_full 27.48
_diffrn_reflns_theta_max 27.48
_diffrn_reflns_theta_min 2.71
_diffrn_standards_number 0
_exptl_absorpt_coefficient_mu 0.146
_exptl_absorpt_correction_T_max 0.968
_exptl_absorpt_correction_T_min 0.905
_exptl_absorpt_correction_type multi-scan
_exptl_absorpt_process_details '(SORTAV; Blessing, 1995)'
_exptl_crystal_colour white
_exptl_crystal_density_diffrn 1.550
_exptl_crystal_density_method 'not measured'
_exptl_crystal_description needle
_exptl_crystal_F_000 464
_exptl_crystal_size_max 0.46
_exptl_crystal_size_mid 0.35
_exptl_crystal_size_min 0.23
_refine_diff_density_max 0.272
_refine_diff_density_min -0.297
_refine_ls_extinction_method none
_refine_ls_goodness_of_fit_ref 1.139
_refine_ls_hydrogen_treatment mixed
_refine_ls_matrix_type full
_refine_ls_number_parameters 161
_refine_ls_number_reflns 2104
_refine_ls_number_restraints 10
_refine_ls_restrained_S_all 1.137
_refine_ls_R_factor_all 0.0367
_refine_ls_R_factor_gt 0.0320
_refine_ls_shift/su_max 0.001
_refine_ls_shift/su_mean 0.000
_refine_ls_structure_factor_coef Fsqd
_refine_ls_weighting_details 'calc w=1/[\s^2^(Fo^2^)+(0.0488P)^2^+0.2568P] where P=(Fo^2^+2Fc^2^)/3'
_refine_ls_weighting_scheme calc
_refine_ls_wR_factor_gt 0.0964
_refine_ls_wR_factor_ref 0.1011
_reflns_number_gt 1907
_reflns_number_total 2104
_reflns_threshold_expression I>2\s(I)
_cod_data_source_file hk2049.cif
_cod_data_source_block I
_cod_original_sg_symbol_H-M P21/n
_cod_database_code 2209541
_cod_database_fobs_code 2209541

loop_
_symmetry_equiv_pos_as_xyz
'x, y, z'
'-x+1/2, y+1/2, -z+1/2'
'-x, -y, -z'
'x-1/2, -y-1/2, z-1/2'

loop_
_atom_site_type_symbol
_atom_site_label
_atom_site_fract_x
_atom_site_fract_y
_atom_site_fract_z
_atom_site_U_iso_or_equiv
_atom_site_adp_type
_atom_site_calc_flag
_atom_site_refinement_flags
_atom_site_occupancy
O O1 0.28308(15) 0.46905(5) 0.31146(11) 0.0298(2) Uani d D 1
H H1A 0.367(3) 0.4968(11) 0.285(2) 0.044(2) Uiso d D 1
C C1 0.16681(18) 0.41915(6) 0.18041(13) 0.0186(2) Uani d . 1
H H1 0.0799 0.4544 0.0905 0.0206(14) Uiso calc R 1
O O2 0.44085(14) 0.42063(5) 0.06268(10) 0.0227(2) Uani d D 1
H H2A 0.563(3) 0.4227(11) 0.126(2) 0.044(2) Uiso d D 1
C C2 0.32068(17) 0.36849(6) 0.12653(12) 0.0167(2) Uani d . 1
H H2 0.4226 0.3388 0.2194 0.0206(14) Uiso calc R 1
O O3 0.34860(13) 0.25832(5) -0.03785(10) 0.0215(2) Uani d D 1
H H3A 0.315(3) 0.2566(11) -0.135(2) 0.044(2) Uiso d D 1
C C3 0.19698(17) 0.30839(6) -0.00098(12) 0.0168(2) Uani d . 1
H H3 0.1095 0.3387 -0.0984 0.0206(14) Uiso calc R 1
O O4 0.17370(13) 0.20684(5) 0.18073(10) 0.0223(2) Uani d D 1
H H4A 0.092(3) 0.1746(10) 0.198(2) 0.044(2) Uiso d D 1
C C4 0.04578(17) 0.25630(6) 0.05213(13) 0.0168(2) Uani d . 1
H H4 -0.0400 0.2209 -0.0379 0.0206(14) Uiso calc R 1
O O5 -0.24375(14) 0.25828(5) 0.15365(10) 0.0215(2) Uani d D 1
H H5A -0.370(3) 0.2604(11) 0.086(2) 0.044(2) Uiso d D 1
C C5 -0.10927(17) 0.30913(6) 0.10039(12) 0.0168(2) Uani d . 1
H H5 -0.2021 0.3403 0.0060 0.0206(14) Uiso calc R 1
O O6 -0.13972(14) 0.41902(5) 0.26532(11) 0.0238(2) Uani d D 1
H H6A -0.119(3) 0.4181(11) 0.359(2) 0.044(2) Uiso d D 1
C C6 0.01239(17) 0.36792(6) 0.23186(12) 0.0170(2) Uani d . 1
H H6 0.0964 0.3370 0.3294 0.0206(14) Uiso calc R 1
O O7 0.56987(15) 0.58094(5) 0.25510(12) 0.0272(2) Uani d D 1
H H7A 0.698(3) 0.5847(12) 0.310(2) 0.052(3) Uiso d D 1
H H7B 0.566(3) 0.5798(12) 0.162(2) 0.052(3) Uiso d D 1
O O8 -0.05058(16) 0.41219(6) 0.58513(12) 0.0300(2) Uani d D 1
H H8A -0.119(3) 0.3725(10) 0.595(2) 0.052(3) Uiso d D 1
H H8B -0.107(3) 0.4492(13) 0.620(2) 0.052(3) Uiso d . 1

loop_
_atom_site_aniso_label
_atom_site_aniso_U_11
_atom_site_aniso_U_22
_atom_site_aniso_U_33
_atom_site_aniso_U_12
_atom_site_aniso_U_13
_atom_site_aniso_U_23
O1 0.0305(5) 0.0288(5) 0.0372(5) -0.0131(4) 0.0207(4) -0.0156(4)
C1 0.0193(5) 0.0172(5) 0.0210(5) -0.0006(4) 0.0094(4) -0.0016(4)
O2 0.0193(4) 0.0267(4) 0.0249(4) -0.0054(3) 0.0114(3) 0.0009(3)
C2 0.0151(5) 0.0192(5) 0.0171(5) -0.0010(4) 0.0074(4) 0.0007(4)
O3 0.0172(4) 0.0296(4) 0.0192(4) 0.0036(3) 0.0081(3) -0.0044(3)
C3 0.0144(5) 0.0207(5) 0.0162(5) 0.0019(4) 0.0067(4) -0.0005(4)
O4 0.0194(4) 0.0205(4) 0.0268(4) 0.0015(3) 0.0080(3) 0.0057(3)
C4 0.0147(5) 0.0190(5) 0.0161(5) -0.0005(4) 0.0046(4) -0.0016(4)
O5 0.0146(4) 0.0281(4) 0.0221(4) -0.0037(3) 0.0070(3) 0.0031(3)
C5 0.0134(5) 0.0211(5) 0.0168(5) -0.0003(4) 0.0063(4) 0.0018(4)
O6 0.0200(4) 0.0290(5) 0.0258(4) 0.0038(3) 0.0124(4) -0.0044(3)
C6 0.0148(5) 0.0195(5) 0.0184(5) 0.0014(4) 0.0079(4) -0.0007(4)
O7 0.0265(5) 0.0271(5) 0.0306(5) -0.0033(3) 0.0134(4) -0.0051(4)
O8 0.0356(5) 0.0245(5) 0.0354(5) -0.0028(4) 0.0194(4) -0.0063(4)

loop_
_atom_type_symbol
_atom_type_description
_atom_type_scat_dispersion_real
_atom_type_scat_dispersion_imag
_atom_type_scat_source
C C 0.0033 0.0016 'International Tables Vol C Tables 4.2.6.8 and 6.1.1.4'
H H 0.0000 0.0000 'International Tables Vol C Tables 4.2.6.8 and 6.1.1.4'
O O 0.0106 0.0060 'International Tables Vol C Tables 4.2.6.8 and 6.1.1.4'

loop_
_geom_angle_atom_site_label_1
_geom_angle_atom_site_label_2
_geom_angle_atom_site_label_3
_geom_angle
C1 O1 H1A 107.8(13)
O1 C1 C6 107.11(9)
O1 C1 C2 111.13(9)
C6 C1 C2 112.58(9)
O1 C1 H1 108.6
C6 C1 H1 108.6
C2 C1 H1 108.6
C2 O2 H2A 107.7(13)
O2 C2 C3 108.58(8)
O2 C2 C1 108.88(8)
C3 C2 C1 111.20(8)
O2 C2 H2 109.4
C3 C2 H2 109.4
C1 C2 H2 109.4
C3 O3 H3A 108.6(13)
O3 C3 C4 109.62(9)
O3 C3 C2 108.89(8)
C4 C3 C2 111.76(8)
O3 C3 H3 108.8
C4 C3 H3 108.8
C2 C3 H3 108.8
C4 O4 H4A 107.1(13)
O4 C4 C3 108.47(8)
O4 C4 C5 111.26(8)
C3 C4 C5 110.24(9)
O4 C4 H4 108.9
C3 C4 H4 108.9
C5 C4 H4 108.9
C5 O5 H5A 107.8(13)
O5 C5 C4 108.54(8)
O5 C5 C6 109.61(8)
C4 C5 C6 111.56(8)
O5 C5 H5 109.0
C4 C5 H5 109.0
C6 C5 H5 109.0
C6 O6 H6A 110.0(13)
O6 C6 C1 109.34(9)
O6 C6 C5 109.14(8)
C1 C6 C5 110.21(8)
O6 C6 H6 109.4
C1 C6 H6 109.4
C5 C6 H6 109.4
H7A O7 H7B 105(2)
H8A O8 H8B 103(2)

loop_
_geom_bond_atom_site_label_1
_geom_bond_atom_site_label_2
_geom_bond_distance
O1 C1 1.4255(13)
O1 H1A 0.820(16)
C1 C6 1.5221(14)
C1 C2 1.5261(14)
C1 H1 1.0000
O2 C2 1.4271(12)
O2 H2A 0.807(16)
C2 C3 1.5237(14)
C2 H2 1.0000
O3 C3 1.4292(13)
O3 H3A 0.824(17)
C3 C4 1.5218(14)
C3 H3 1.0000
O4 C4 1.4287(13)
O4 H4A 0.813(16)
C4 C5 1.5250(14)
C4 H4 1.0000
O5 C5 1.4271(13)
O5 H5A 0.844(17)
C5 C6 1.5267(14)
C5 H5 1.0000
O6 C6 1.4273(13)
O6 H6A 0.809(16)
C6 H6 1.0000
O7 H7A 0.821(17)
O7 H7B 0.836(17)
O8 H8A 0.820(15)
O8 H8B 0.83(2)

loop_
_geom_hbond_atom_site_label_D
_geom_hbond_atom_site_label_H
_geom_hbond_atom_site_label_A
_geom_hbond_site_symmetry_A
_geom_hbond_distance_DH
_geom_hbond_distance_HA
_geom_hbond_distance_DA
_geom_hbond_angle_DHA
_geom_hbond_publ_flag
O1 H1A O7 1_555 0.821(16) 2.018(17) 2.8259(13) 168.0(18) yes
O2 H2A O6 1_655 0.808(16) 1.922(16) 2.7275(12) 174.6(19) yes
O3 H3A O5 4_665 0.824(17) 1.825(17) 2.6454(12) 173.4(19) yes
O4 H4A O7 2_545 0.813(16) 2.016(16) 2.8207(12) 170.3(18) yes
O5 H5A O3 1_455 0.844(17) 1.797(17) 2.6359(12) 171.9(19) yes
O6 H6A O8 1_555 0.809(16) 1.929(16) 2.7365(13) 175.9(19) yes
O7 H7A O8 3_666 0.821(17) 2.181(17) 2.9903(14) 169(2) yes
O7 H7B O2 3_665 0.836(17) 2.009(17) 2.8442(13) 178.9(19) yes
O8 H8A O4 4_566 0.820(15) 2.230(16) 3.0141(13) 160.1(19) yes
O8 H8A O3 4_566 0.820(15) 2.452(18) 3.0272(13) 128.1(17) yes
O8 H8B O1 3_566 0.83(2) 2.03(2) 2.8525(13) 172(2) yes

loop_
_geom_torsion_atom_site_label_1
_geom_torsion_atom_site_label_2
_geom_torsion_atom_site_label_3
_geom_torsion_atom_site_label_4
_geom_torsion
O1 C1 C2 O2 -66.81(11)
C6 C1 C2 O2 173.04(8)
O1 C1 C2 C3 173.60(9)
C6 C1 C2 C3 53.45(11)
O2 C2 C3 O3 64.86(11)
C1 C2 C3 O3 -175.37(8)
O2 C2 C3 C4 -173.89(8)
C1 C2 C3 C4 -54.12(11)
O3 C3 C4 O4 54.92(11)
C2 C3 C4 O4 -65.91(11)
O3 C3 C4 C5 176.97(8)
C2 C3 C4 C5 56.14(11)
O4 C4 C5 O5 -57.95(11)
C3 C4 C5 O5 -178.33(8)
O4 C4 C5 C6 62.93(11)
C3 C4 C5 C6 -57.46(11)
O1 C1 C6 O6 63.29(11)
C2 C1 C6 O6 -174.27(8)
O1 C1 C6 C5 -176.74(8)
C2 C1 C6 C5 -54.30(11)
O5 C5 C6 O6 -63.34(11)
C4 C5 C6 O6 176.42(8)
O5 C5 C6 C1 176.57(8)
C4 C5 C6 C1 56.33(11)
